data_7101826
loop_
_publ_author_name
'Garc\'ia-Garrido, Sergio E'
'Caltagirone, Claudia'
'Light, Mark E'
'Gale, Philip A'

_publ_section_title
;
 Acridinone-based anion receptors and sensors.
;
_journal_issue 14
_journal_name_full 'Chemical communications (Cambridge, England)'
_journal_page_first 1450
_journal_page_last 1452
_journal_paper_doi 10.1039/b618072h
_journal_year 2007
_chemical_formula_sum 'C43 H54 N4 O3'
_chemical_formula_weight 674.90
_chemical_name_systematic
;
?
;
_space_group_IT_number 2
_symmetry_cell_setting triclinic
_symmetry_space_group_name_Hall '-P 1'
_symmetry_space_group_name_H-M 'P -1'
_atom_sites_solution_hydrogens geom
_atom_sites_solution_primary direct
_atom_sites_solution_secondary difmap
_audit_creation_method SHELXL-97
_cell_angle_alpha 86.153(3)
_cell_angle_beta 73.058(3)
_cell_angle_gamma 72.371(2)
_cell_formula_units_Z 2
_cell_length_a 11.0115(7)
_cell_length_b 13.5609(7)
_cell_length_c 13.9492(7)
_cell_measurement_reflns_used 8228
_cell_measurement_temperature 120(2)
_cell_measurement_theta_max 27.48
_cell_measurement_theta_min 1.00
_cell_volume 1898.49(18)
_computing_cell_refinement 'DENZO (Otwinowski & Minor, 1997) & COLLECT (Hooft, R.W.W., 1998)'
_computing_data_collection 'COLLECT (Hooft, R.W.W., 1998)'
_computing_data_reduction 'DENZO (Otwinowski & Minor, 1997) & COLLECT (Hooft, R.W.W., 1998)'
_computing_molecular_graphics 'CAMERON (Watkin, et al., 1993)'
_computing_publication_material 'WINGX (Farrugia, 1998)'
_computing_structure_refinement 'SHELXL-97 (Sheldrick, 1997)'
_computing_structure_solution 'SHELXS-97 (Sheldrick, 1997)'
_diffrn_ambient_temperature 120(2)
_diffrn_detector_area_resol_mean 9.091
_diffrn_measured_fraction_theta_full 0.996
_diffrn_measured_fraction_theta_max 0.996
_diffrn_measurement_device_type 'Bruker-Nonius CCD camera on \k-goniostat'
_diffrn_measurement_method '\f & \w scans to fill the asymmetric unit'
_diffrn_radiation_monochromator graphite
_diffrn_radiation_source 'Bruker Nonius FR591 Rotating Anode'
_diffrn_radiation_type MoK\a
_diffrn_radiation_wavelength 0.71073
_diffrn_reflns_av_R_equivalents 0.0809
_diffrn_reflns_av_sigmaI/netI 0.1344
_diffrn_reflns_limit_h_max 14
_diffrn_reflns_limit_h_min -14
_diffrn_reflns_limit_k_max 17
_diffrn_reflns_limit_k_min -17
_diffrn_reflns_limit_l_max 18
_diffrn_reflns_limit_l_min -18
_diffrn_reflns_number 29200
_diffrn_reflns_theta_full 27.48
_diffrn_reflns_theta_max 27.48
_diffrn_reflns_theta_min 2.99
_diffrn_standards_number 0
_exptl_absorpt_coefficient_mu 0.074
_exptl_absorpt_correction_T_max 0.9948
_exptl_absorpt_correction_T_min 0.9753
_exptl_absorpt_correction_type multi-scan
_exptl_absorpt_process_details
;
SADABS V2.10 (Sheldrick, G.M., 2003)
;
_exptl_crystal_colour Yellow
_exptl_crystal_density_diffrn 1.181
_exptl_crystal_density_method 'not measured'
_exptl_crystal_description Shard
_exptl_crystal_F_000 728
_exptl_crystal_size_max 0.2
_exptl_crystal_size_mid 0.13
_exptl_crystal_size_min 0.07
_refine_diff_density_max 0.632
_refine_diff_density_min -0.524
_refine_diff_density_rms 0.060
_refine_ls_extinction_coef 0.0184(11)
_refine_ls_extinction_expression Fc^*^=kFc[1+0.001xFc^2^\l^3^/sin(2\q)]^-1/4^
_refine_ls_extinction_method SHELXL
_refine_ls_goodness_of_fit_ref 0.929
_refine_ls_hydrogen_treatment constr
_refine_ls_matrix_type full
_refine_ls_number_parameters 484
_refine_ls_number_reflns 8676
_refine_ls_number_restraints 74
_refine_ls_restrained_S_all 0.931
_refine_ls_R_factor_all 0.1800
_refine_ls_R_factor_gt 0.0695
_refine_ls_shift/su_max 0.021
_refine_ls_shift/su_mean 0.001
_refine_ls_structure_factor_coef Fsqd
_refine_ls_weighting_details 'calc w=1/[\s^2^(Fo^2^)+(0.1133P)^2^+0.0000P] where P=(Fo^2^+2Fc^2^)/3'
_refine_ls_weighting_scheme calc
_refine_ls_wR_factor_gt 0.1579
_refine_ls_wR_factor_ref 0.2056
_reflns_number_gt 3994
_reflns_number_total 8676
_reflns_threshold_expression >2sigma(I)
_cod_data_source_file b618072h.txt
_cod_data_source_block 2006sot0587
_cod_depositor_comments
;
The following automatic conversions were performed:
'_symmetry_cell_setting' value 'Triclinic' changed to 'triclinic'
according to '/home/saulius/struct/CIF-dictionaries/cif_core.dic'
dictionary named 'cif_core.dic' version 2.4.1 from 2010-06-29.

Automatic conversion script
Id: cif_fix_enum 1527 2010-12-29 10:47:43Z saulius 
;
_cod_original_sg_symbol_H-M P-1
_cod_database_code 7101826

loop_
_symmetry_equiv_pos_as_xyz
'x, y, z'
'-x, -y, -z'

loop_
_atom_site_label
_atom_site_type_symbol
_atom_site_fract_x
_atom_site_fract_y
_atom_site_fract_z
_atom_site_U_iso_or_equiv
_atom_site_adp_type
_atom_site_occupancy
_atom_site_symmetry_multiplicity
_atom_site_calc_flag
_atom_site_refinement_flags
_atom_site_disorder_assembly
_atom_site_disorder_group
N1 N 0.06769(8) 0.17931(6) 0.40091(5) 0.0411(3) Uani 1 1 d . . .
H991 H 0.0463 0.1572 0.3520 0.049 Uiso 1 1 calc R . .
N2 N 0.15386(7) 0.19723(6) 0.20867(5) 0.0316(2) Uani 1 1 d . . .
N3 N 0.02669(7) 0.13279(6) 0.10379(5) 0.0340(2) Uani 1 1 d . . .
H993 H 0.0314 0.1143 0.1646 0.041 Uiso 1 1 calc R . .
O1 O 0.00913(7) 0.19049(6) 0.57135(5) 0.0511(2) Uani 1 1 d . . .
O2 O 0.45482(7) 0.33149(5) 0.07724(5) 0.0484(2) Uani 1 1 d . . .
O3 O -0.08658(6) 0.12812(5) -0.00774(4) 0.0438(2) Uani 1 1 d . . .
C1 C -0.18605(11) 0.08745(8) 0.57053(7) 0.0464(4) Uani 1 1 d . . .
H1 H -0.1414 0.0628 0.6202 0.056 Uiso 1 1 calc R . .
C2 C -0.30174(12) 0.06309(9) 0.57473(8) 0.0570(4) Uani 1 1 d . . .
H2 H -0.3355 0.0212 0.6267 0.068 Uiso 1 1 calc R . .
C3 C -0.36702(11) 0.10013(9) 0.50295(8) 0.0564(4) Uani 1 1 d . . .
H3 H -0.4462 0.0842 0.5058 0.068 Uiso 1 1 calc R . .
C4 C -0.31736(10) 0.16038(9) 0.42694(8) 0.0500(4) Uani 1 1 d . . .
H4 H -0.3628 0.1860 0.3779 0.060 Uiso 1 1 calc R . .
C5 C -0.20292(9) 0.18338(8) 0.42194(7) 0.0415(3) Uani 1 1 d . . .
H5 H -0.1688 0.2241 0.3688 0.050 Uiso 1 1 calc R . .
C6 C -0.13612(10) 0.14759(8) 0.49402(7) 0.0397(3) Uani 1 1 d . . .
C7 C -0.01350(10) 0.17400(8) 0.49312(7) 0.0399(3) Uani 1 1 d . . .
C8 C 0.18065(9) 0.21421(7) 0.36957(7) 0.0360(3) Uani 1 1 d . . .
C9 C 0.24432(9) 0.23953(8) 0.43041(7) 0.0424(3) Uani 1 1 d . . .
H9 H 0.2154 0.2313 0.5008 0.051 Uiso 1 1 calc R . .
C10 C 0.35262(10) 0.27772(8) 0.38836(7) 0.0445(3) Uani 1 1 d . . .
H10 H 0.3976 0.2944 0.4307 0.053 Uiso 1 1 calc R . .
C11 C 0.39489(10) 0.29148(7) 0.28718(7) 0.0417(3) Uani 1 1 d . . .
H11 H 0.4684 0.3177 0.2602 0.050 Uiso 1 1 calc R . .
C12 C 0.32979(9) 0.26683(7) 0.22277(7) 0.0353(3) Uani 1 1 d . . .
C13 C 0.22345(9) 0.22558(7) 0.26260(7) 0.0328(3) Uani 1 1 d . . .
C14 C 0.36549(9) 0.28906(7) 0.11663(7) 0.0356(3) Uani 1 1 d . . .
C15 C 0.28703(9) 0.26266(7) 0.06040(7) 0.0338(3) Uani 1 1 d . . .
C16 C 0.30903(10) 0.28272(7) -0.04339(7) 0.0404(3) Uani 1 1 d . . .
H16 H 0.3722 0.3178 -0.0758 0.049 Uiso 1 1 calc R . .
C17 C 0.24090(10) 0.25251(8) -0.09723(7) 0.0423(3) Uani 1 1 d . . .
H17 H 0.2576 0.2664 -0.1668 0.051 Uiso 1 1 calc R . .
C18 C 0.14602(10) 0.20097(7) -0.05137(7) 0.0377(3) Uani 1 1 d . . .
H18 H 0.1008 0.1785 -0.0900 0.045 Uiso 1 1 calc R . .
C19 C 0.11952(9) 0.18350(7) 0.04951(7) 0.0323(3) Uani 1 1 d . . .
C20 C 0.18904(9) 0.21507(7) 0.10863(6) 0.0308(3) Uani 1 1 d . . .
C21 C -0.06902(9) 0.10860(7) 0.07495(6) 0.0336(3) Uani 1 1 d . . .
C22 C -0.15615(9) 0.05891(7) 0.15276(6) 0.0330(3) Uani 1 1 d . . .
C23 C -0.28773(9) 0.08032(8) 0.15301(7) 0.0404(3) Uani 1 1 d . . .
H23 H -0.3210 0.1284 0.1072 0.048 Uiso 1 1 calc R . .
C24 C -0.37028(10) 0.03228(8) 0.21926(7) 0.0436(3) Uani 1 1 d . . .
H24 H -0.4610 0.0491 0.2205 0.052 Uiso 1 1 calc R . .
C25 C -0.32227(10) -0.04029(8) 0.28410(7) 0.0445(3) Uani 1 1 d . . .
H25 H -0.3788 -0.0751 0.3281 0.053 Uiso 1 1 calc R . .
C26 C -0.19119(10) -0.06198(7) 0.28456(7) 0.0403(3) Uani 1 1 d . . .
H26 H -0.1580 -0.1111 0.3296 0.048 Uiso 1 1 calc R . .
C27 C -0.10868(9) -0.01243(7) 0.21982(6) 0.0346(3) Uani 1 1 d . . .
H27 H -0.0191 -0.0270 0.2210 0.042 Uiso 1 1 calc R . .
N4 N 0.76628(7) 0.36534(6) -0.18772(5) 0.0363(2) Uani 1 1 d D . .
C32 C 0.79202(3) 0.24802(3) -0.18492(7) 0.0346(3) Uani 1 1 d D A .
H32A H 0.8399 0.2191 -0.2536 0.042 Uiso 1 1 calc R . .
H32B H 0.8516 0.2190 -0.1422 0.042 Uiso 1 1 calc R . .
C33 C 0.66964(3) 0.21157(2) -0.14646(7) 0.0371(3) Uani 1 1 d D . .
H33A H 0.6130 0.2339 -0.1923 0.045 Uiso 1 1 calc R A .
H33B H 0.6174 0.2432 -0.0794 0.045 Uiso 1 1 calc R . .
C34 C 0.71011(3) 0.09353(2) -0.13966(6) 0.0357(3) Uani 1 1 d D A .
H34A H 0.7631 0.0627 -0.2069 0.043 Uiso 1 1 calc R . .
H34B H 0.7673 0.0720 -0.0942 0.043 Uiso 1 1 calc R . .
C35 C 0.59391(4) 0.05285(3) -0.10237(9) 0.0616(4) Uani 1 1 d D . .
H35A H 0.5447 0.0791 -0.0339 0.092 Uiso 1 1 calc R A .
H35B H 0.6250 -0.0230 -0.1027 0.092 Uiso 1 1 calc R . .
H35C H 0.5356 0.0756 -0.1460 0.092 Uiso 1 1 calc R . .
C36 C 0.66569(9) 0.41655(8) -0.24448(7) 0.0406(3) Uani 1 1 d . A .
H36A H 0.5801 0.4040 -0.2082 0.049 Uiso 1 1 calc R . .
H36B H 0.6512 0.4922 -0.2429 0.049 Uiso 1 1 calc R . .
C37 C 0.70171(10) 0.38164(9) -0.35228(7) 0.0527(4) Uani 1 1 d . . .
H37A H 0.7275 0.3051 -0.3563 0.063 Uiso 1 1 calc R A .
H37B H 0.7787 0.4040 -0.3923 0.063 Uiso 1 1 calc R . .
C38 C 0.58360(11) 0.42759(9) -0.39576(8) 0.0559(4) Uani 1 1 d . A .
H38A H 0.5474 0.5027 -0.3795 0.067 Uiso 1 1 calc R . .
H38B H 0.6160 0.4192 -0.4697 0.067 Uiso 1 1 calc R . .
C39 C 0.47304(11) 0.37843(9) -0.35700(8) 0.0586(4) Uani 1 1 d . . .
H39A H 0.5086 0.3036 -0.3704 0.088 Uiso 1 1 calc R A .
H39B H 0.4039 0.4080 -0.3908 0.088 Uiso 1 1 calc R . .
H39C H 0.4348 0.3918 -0.2846 0.088 Uiso 1 1 calc R . .
C28A C 0.70904(4) 0.40615(11) -0.07878(3) 0.0374(2) Uani 0.50 1 d PDU A 1
H28A H 0.6883 0.4824 -0.0808 0.045 Uiso 0.50 1 calc PR A 1
H28B H 0.6233 0.3908 -0.0513 0.045 Uiso 0.50 1 calc PR A 1
C29A C 0.78752(5) 0.36925(7) -0.00351(2) 0.0491(3) Uani 0.50 1 d PDU A 1
H29A H 0.8723 0.3867 -0.0265 0.059 Uiso 0.50 1 calc PR A 1
H29B H 0.8086 0.2931 0.0018 0.059 Uiso 0.50 1 calc PR A 1
C30A C 0.70696(6) 0.42052(6) 0.09917(2) 0.0531(3) Uani 0.50 1 d PDU A 1
H30A H 0.7022 0.4947 0.0964 0.064 Uiso 0.50 1 calc PR A 1
H30B H 0.6151 0.4162 0.1145 0.064 Uiso 0.50 1 calc PR A 1
C31A C 0.76426(7) 0.37226(10) 0.18133(3) 0.0694(5) Uani 0.50 1 d PDU A 1
H31A H 0.7592 0.3011 0.1900 0.104 Uiso 0.50 1 calc PR A 1
H31B H 0.7139 0.4123 0.2438 0.104 Uiso 0.50 1 calc PR A 1
H31C H 0.8574 0.3715 0.1644 0.104 Uiso 0.50 1 calc PR A 1
C28B C 0.70423(4) 0.42222(13) -0.08735(3) 0.0374(2) Uani 0.50 1 d PDU A 2
H28C H 0.6223 0.4038 -0.0519 0.045 Uiso 0.50 1 calc PR A 2
H28D H 0.6788 0.4977 -0.0984 0.045 Uiso 0.50 1 calc PR A 2
C29B C 0.79789(4) 0.39641(10) -0.02222(2) 0.0491(3) Uani 0.50 1 d PDU A 2
H29C H 0.8663 0.4328 -0.0466 0.059 Uiso 0.50 1 calc PR A 2
H29D H 0.8434 0.3210 -0.0264 0.059 Uiso 0.50 1 calc PR A 2
C30B C 0.72023(4) 0.42930(10) 0.08670(2) 0.0531(3) Uani 0.50 1 d PDU A 2
H30C H 0.6672 0.5030 0.0890 0.064 Uiso 0.50 1 calc PR A 2
H30D H 0.6575 0.3880 0.1122 0.064 Uiso 0.50 1 calc PR A 2
C31B C 0.80723(4) 0.41572(14) 0.15351(3) 0.0694(5) Uani 0.50 1 d PDU A 2
H31D H 0.8591 0.3427 0.1524 0.104 Uiso 0.50 1 calc PR A 2
H31E H 0.7523 0.4373 0.2221 0.104 Uiso 0.50 1 calc PR A 2
H31F H 0.8677 0.4581 0.1300 0.104 Uiso 0.50 1 calc PR A 2
C40A C 0.90112(8) 0.38504(3) -0.2399(2) 0.0460(3) Uani 0.33 1 d PDU A 3
H40A H 0.9657 0.3505 -0.2025 0.055 Uiso 0.33 1 calc PR A 3
H40B H 0.9358 0.3543 -0.3086 0.055 Uiso 0.33 1 calc PR A 3
C41A C 0.88831(3) 0.49960(3) -0.24555(6) 0.0594(3) Uani 0.33 1 d PDU A 3
H41A H 0.8565 0.5303 -0.1770 0.071 Uiso 0.33 1 calc PR A 3
H41B H 0.8224 0.5348 -0.2817 0.071 Uiso 0.33 1 calc PR A 3
C42A C 1.02289(4) 0.51579(5) -0.30020(3) 0.0623(2) Uani 0.33 1 d PDU A 3
H42A H 1.0178 0.5887 -0.2902 0.075 Uiso 0.33 1 calc PR A 3
H42B H 1.0912 0.4713 -0.2701 0.075 Uiso 0.33 1 calc PR A 3
C43A C 1.06493(12) 0.49167(13) -0.40953(3) 0.0707(3) Uani 0.33 1 d PDU A 3
H43A H 1.0539 0.4246 -0.4203 0.106 Uiso 0.33 1 calc PR A 3
H43B H 1.1585 0.4888 -0.4378 0.106 Uiso 0.33 1 calc PR A 3
H43C H 1.0101 0.5456 -0.4425 0.106 Uiso 0.33 1 calc PR A 3
C40B C 0.90026(6) 0.37799(3) -0.23859(10) 0.0460(3) Uani 0.67 1 d PDU A 4
H40C H 0.9359 0.3370 -0.3021 0.055 Uiso 0.67 1 calc PR A 4
H40D H 0.9587 0.3454 -0.1959 0.055 Uiso 0.67 1 calc PR A 4
C41B C 0.91607(3) 0.48478(3) -0.26355(8) 0.0594(3) Uani 0.67 1 d PDU A 4
H41C H 0.8913 0.5257 -0.2009 0.071 Uiso 0.67 1 calc PR A 4
H41D H 0.8562 0.5212 -0.3040 0.071 Uiso 0.67 1 calc PR A 4
C42B C 1.06025(4) 0.47542(3) -0.32224(7) 0.0623(2) Uani 0.67 1 d PDU A 4
H42C H 1.1174 0.4494 -0.2773 0.075 Uiso 0.67 1 calc PR A 4
H42D H 1.0892 0.4239 -0.3776 0.075 Uiso 0.67 1 calc PR A 4
C43B C 1.07997(7) 0.57469(3) -0.36473(8) 0.0707(3) Uani 0.67 1 d PDU A 4
H43D H 1.0251 0.6004 -0.4105 0.106 Uiso 0.67 1 calc PR A 4
H43E H 1.1738 0.5636 -0.4015 0.106 Uiso 0.67 1 calc PR A 4
H43F H 1.0540 0.6256 -0.3103 0.106 Uiso 0.67 1 calc PR A 4

loop_
_atom_site_aniso_label
_atom_site_aniso_U_11
_atom_site_aniso_U_22
_atom_site_aniso_U_33
_atom_site_aniso_U_23
_atom_site_aniso_U_13
_atom_site_aniso_U_12
N1 0.0441(4) 0.0573(5) 0.0278(4) -0.0036(3) -0.0119(3) -0.0212(4)
N2 0.0308(4) 0.0330(4) 0.0299(4) -0.0008(3) -0.0084(3) -0.0079(3)
N3 0.0370(4) 0.0401(4) 0.0260(3) 0.0018(3) -0.0087(3) -0.0137(3)
O1 0.0480(4) 0.0745(5) 0.0302(3) -0.0030(3) -0.0150(3) -0.0127(3)
O2 0.0406(4) 0.0496(4) 0.0541(4) -0.0009(3) -0.0042(3) -0.0207(3)
O3 0.0512(3) 0.0540(4) 0.0340(3) 0.0088(3) -0.0209(2) -0.0202(3)
C1 0.0486(6) 0.0519(6) 0.0337(5) -0.0021(5) -0.0027(4) -0.0159(5)
C2 0.0618(7) 0.0499(6) 0.0481(6) -0.0051(5) 0.0073(6) -0.0213(5)
C3 0.0448(6) 0.0689(7) 0.0519(6) -0.0205(5) 0.0015(5) -0.0217(5)
C4 0.0409(5) 0.0667(7) 0.0408(5) -0.0112(5) -0.0056(4) -0.0170(5)
C5 0.0383(5) 0.0554(6) 0.0297(5) -0.0035(4) -0.0056(4) -0.0153(4)
C6 0.0390(5) 0.0483(6) 0.0279(5) -0.0061(4) -0.0022(4) -0.0131(4)
C7 0.0392(5) 0.0501(6) 0.0274(4) 0.0008(4) -0.0107(4) -0.0079(5)
C8 0.0350(5) 0.0360(5) 0.0381(5) -0.0025(4) -0.0133(4) -0.0088(4)
C9 0.0410(5) 0.0489(6) 0.0385(5) -0.0014(4) -0.0149(4) -0.0110(4)
C10 0.0409(5) 0.0444(6) 0.0532(5) -0.0088(4) -0.0236(4) -0.0081(4)
C11 0.0351(5) 0.0380(5) 0.0537(5) -0.0032(4) -0.0142(4) -0.0112(4)
C12 0.0310(4) 0.0285(5) 0.0459(5) -0.0034(4) -0.0125(4) -0.0059(4)
C13 0.0302(4) 0.0288(5) 0.0382(5) -0.0035(4) -0.0099(4) -0.0060(4)
C14 0.0308(5) 0.0259(5) 0.0445(5) -0.0032(4) -0.0026(4) -0.0072(4)
C15 0.0301(5) 0.0251(5) 0.0395(5) -0.0011(4) -0.0053(4) -0.0028(4)
C16 0.0394(5) 0.0388(5) 0.0389(5) 0.0069(4) -0.0044(4) -0.0134(4)
C17 0.0456(6) 0.0449(5) 0.0301(5) 0.0055(4) -0.0051(4) -0.0109(5)
C18 0.0406(5) 0.0395(5) 0.0308(5) 0.0018(4) -0.0081(4) -0.0107(4)
C19 0.0307(5) 0.0298(5) 0.0323(4) 0.0007(4) -0.0051(4) -0.0068(4)
C20 0.0302(4) 0.0280(5) 0.0306(4) 0.0009(4) -0.0065(4) -0.0057(4)
C21 0.0358(5) 0.0329(5) 0.0332(4) 0.0000(4) -0.0132(4) -0.0083(4)
C22 0.0311(4) 0.0405(5) 0.0285(4) -0.0050(4) -0.0096(3) -0.0098(4)
C23 0.0419(5) 0.0468(6) 0.0354(5) -0.0007(4) -0.0151(4) -0.0131(4)
C24 0.0357(5) 0.0518(6) 0.0450(5) -0.0049(5) -0.0103(4) -0.0155(4)
C25 0.0437(5) 0.0546(6) 0.0375(5) -0.0019(4) -0.0053(4) -0.0234(4)
C26 0.0445(5) 0.0463(6) 0.0305(4) 0.0022(4) -0.0096(4) -0.0153(4)
C27 0.0340(4) 0.0417(5) 0.0305(4) -0.0020(4) -0.0102(4) -0.0131(4)
N4 0.0303(4) 0.0372(4) 0.0408(4) 0.0041(3) -0.0088(3) -0.0110(3)
C32 0.0366(5) 0.0299(5) 0.0345(4) 0.0004(4) -0.0109(4) -0.0051(4)
C33 0.0368(5) 0.0376(5) 0.0390(5) 0.0030(4) -0.0119(4) -0.0133(4)
C34 0.0390(5) 0.0353(5) 0.0339(4) 0.0007(4) -0.0118(4) -0.0111(4)
C35 0.0469(6) 0.0397(6) 0.0940(8) 0.0030(6) -0.0124(6) -0.0147(5)
C36 0.0316(5) 0.0368(5) 0.0523(5) 0.0115(4) -0.0152(4) -0.0078(4)
C37 0.0403(6) 0.0724(7) 0.0373(5) 0.0164(5) -0.0093(4) -0.0101(5)
C38 0.0528(6) 0.0621(7) 0.0505(6) 0.0125(5) -0.0217(5) -0.0094(5)
C39 0.0565(6) 0.0630(7) 0.0600(6) -0.0042(5) -0.0239(5) -0.0150(5)
C28A 0.0416(3) 0.0214(5) 0.0468(2) 0.0035(4) -0.0142(2) -0.0050(4)
C29A 0.0623(4) 0.0294(7) 0.0541(2) -0.0065(4) -0.0284(2) 0.0012(5)
C30A 0.0647(4) 0.0458(6) 0.0535(2) -0.0081(3) -0.0221(2) -0.0160(5)
C31A 0.0819(5) 0.0690(13) 0.0575(2) -0.0165(5) -0.0330(2) -0.0062(8)
C28B 0.0416(3) 0.0214(5) 0.0468(2) 0.0035(4) -0.0142(2) -0.0050(4)
C29B 0.0623(4) 0.0294(7) 0.0541(2) -0.0065(4) -0.0284(2) 0.0012(5)
C30B 0.0647(4) 0.0458(6) 0.0535(2) -0.0081(3) -0.0221(2) -0.0160(5)
C31B 0.0819(5) 0.0690(13) 0.0575(2) -0.0165(5) -0.0330(2) -0.0062(8)
C40A 0.0328(4) 0.0497(2) 0.0559(6) 0.0100(4) -0.0120(4) -0.0155(2)
C41A 0.0345(3) 0.0513(3) 0.0954(6) 0.0235(5) -0.0235(3) -0.0170(3)
C42A 0.0372(3) 0.0603(3) 0.0948(4) 0.0254(4) -0.0236(4) -0.0227(2)
C43A 0.0565(6) 0.0668(4) 0.0928(4) 0.0280(5) -0.0197(4) -0.0312(4)
C40B 0.0328(4) 0.0497(2) 0.0559(6) 0.0100(4) -0.0120(4) -0.0155(2)
C41B 0.0345(3) 0.0513(3) 0.0954(6) 0.0235(5) -0.0235(3) -0.0170(3)
C42B 0.0372(3) 0.0603(3) 0.0948(4) 0.0254(4) -0.0236(4) -0.0227(2)
C43B 0.0565(6) 0.0668(4) 0.0928(4) 0.0280(5) -0.0197(4) -0.0312(4)

loop_
_atom_type_symbol
_atom_type_description
_atom_type_scat_dispersion_real
_atom_type_scat_dispersion_imag
_atom_type_scat_source
C C 0.0033 0.0016 'International Tables Vol C Tables 4.2.6.8 and 6.1.1.4'
H H 0.0000 0.0000 'International Tables Vol C Tables 4.2.6.8 and 6.1.1.4'
N N 0.0061 0.0033 'International Tables Vol C Tables 4.2.6.8 and 6.1.1.4'
O O 0.0106 0.0060 'International Tables Vol C Tables 4.2.6.8 and 6.1.1.4'

loop_
_geom_angle_atom_site_label_1
_geom_angle_atom_site_label_2
_geom_angle_atom_site_label_3
_geom_angle
C7 N1 C8 130.95(9)
C20 N2 C13 115.89(8)
C21 N3 C19 128.91(8)
C6 C1 C2 120.13(11)
C3 C2 C1 119.68(11)
C2 C3 C4 120.11(12)
C5 C4 C3 120.34(11)
C4 C5 C6 120.51(10)
C1 C6 C5 119.23(11)
C1 C6 C7 118.64(9)
C5 C6 C7 122.11(9)
O1 C7 N1 123.61(10)
O1 C7 C6 121.89(8)
N1 C7 C6 114.50(9)
C9 C8 N1 126.07(8)
C9 C8 C13 121.10(9)
N1 C8 C13 112.80(9)
C8 C9 C10 119.52(9)
C11 C10 C9 121.19(11)
C10 C11 C12 120.35(10)
C13 C12 C11 119.62(8)
C13 C12 C14 119.04(10)
C11 C12 C14 121.24(9)
N2 C13 C12 125.41(8)
N2 C13 C8 116.40(9)
C12 C13 C8 118.17(10)
O2 C14 C15 122.60(9)
O2 C14 C12 122.26(10)
C15 C14 C12 115.09(9)
C20 C15 C16 119.11(10)
C20 C15 C14 119.88(8)
C16 C15 C14 121.00(9)
C17 C16 C15 120.93(10)
C16 C17 C18 120.94(9)
C19 C18 C17 119.43(10)
C18 C19 N3 124.62(10)
C18 C19 C20 121.00(9)
N3 C19 C20 114.37(8)
N2 C20 C15 124.45(10)
N2 C20 C19 117.06(9)
C15 C20 C19 118.49(8)
O3 C21 N3 123.16(9)
O3 C21 C22 121.25(10)
N3 C21 C22 115.57(8)
C23 C22 C27 119.11(9)
C23 C22 C21 117.89(8)
C27 C22 C21 122.85(8)
C24 C23 C22 120.32(9)
C23 C24 C25 120.51(10)
C24 C25 C26 119.56(10)
C27 C26 C25 120.19(9)
C26 C27 C22 120.27(9)
C40B N4 C28B 111.72(8)
C40B N4 C36 112.07(8)
C28B N4 C36 102.27(6)
C40B N4 C32 103.77(4)
C28B N4 C32 115.89(8)
C36 N4 C32 111.42(8)
C40B N4 C28A 113.74(8)
C28B N4 C28A 9.01(8)
C36 N4 C28A 108.57(6)
C32 N4 C28A 107.13(8)
C40B N4 C40A 3.204(19)
C28B N4 C40A 109.94(11)
C36 N4 C40A 110.32(11)
C32 N4 C40A 106.97(4)
C28A N4 C40A 112.42(12)
C33 C32 N4 115.65(4)
C32 C33 C34 110.18(3)
C35 C34 C33 112.76(3)
C37 C36 N4 116.25(7)
C36 C37 C38 110.66(8)
C39 C38 C37 113.69(9)
C29A C28A N4 120.83(6)
C28A C29A C30A 110.07(4)
C31A C30A C29A 113.11(5)
N4 C28B C29B 112.15(6)
C28B C29B C30B 110.02(4)
C31B C30B C29B 113.10(4)
C41A C40A N4 111.76(5)
C40A C41A C42A 110.09(5)
C43A C42A C41A 113.13(7)
N4 C40B C41B 120.48(4)
C40B C41B C42B 109.85(3)
C43B C42B C41B 113.41(4)

loop_
_geom_bond_atom_site_label_1
_geom_bond_atom_site_label_2
_geom_bond_distance
N1 C7 1.3474(11)
N1 C8 1.4050(13)
N2 C20 1.3610(11)
N2 C13 1.3617(14)
N3 C21 1.3617(14)
N3 C19 1.4128(12)
O1 C7 1.2360(13)
O2 C14 1.2594(12)
O3 C21 1.2231(11)
C1 C6 1.3854(14)
C1 C2 1.3944(19)
C2 C3 1.3801(18)
C3 C4 1.3810(16)
C4 C5 1.3689(16)
C5 C6 1.3917(14)
C6 C7 1.4946(16)
C8 C9 1.3643(16)
C8 C13 1.4407(12)
C9 C10 1.4000(15)
C10 C11 1.3703(14)
C11 C12 1.4119(16)
C12 C13 1.4031(14)
C12 C14 1.4526(13)
C14 C15 1.4525(16)
C15 C20 1.4049(14)
C15 C16 1.4183(13)
C16 C17 1.3604(17)
C17 C18 1.4078(15)
C18 C19 1.3708(13)
C19 C20 1.4364(15)
C21 C22 1.4964(13)
C22 C23 1.3878(14)
C22 C27 1.3934(13)
C23 C24 1.3758(14)
C24 C25 1.3820(14)
C25 C26 1.3849(15)
C26 C27 1.3794(14)
N4 C40B 1.4954(10)
N4 C28B 1.5134(11)
N4 C36 1.5191(13)
N4 C32 1.5290(9)
N4 C28A 1.5349(9)
N4 C40A 1.5461(12)
C32 C33 1.5148(5)
C33 C34 1.5304(4)
C34 C35 1.4878(5)
C36 C37 1.5089(14)
C37 C38 1.5381(16)
C38 C39 1.5096(18)
C28A C29A 1.5153(6)
C29A C30A 1.5302(5)
C30A C31A 1.4870(6)
C28B C29B 1.5154(5)
C29B C30B 1.5302(5)
C30B C31B 1.4868(6)
C40A C41A 1.5155(5)
C41A C42A 1.5303(5)
C42A C43A 1.4868(5)
C40B C41B 1.5161(5)
C41B C42B 1.5302(5)
C42B C43B 1.4853(6)
